data_4100504
_journal_name_full 'Journal of the American Chemical Society'
_journal_year 2005
_chemical_formula_sum 'C52 H60 Co N12 O12 S'
_chemical_formula_weight 1135.00
_chemical_name_common CoL4
_space_group_IT_number 81
_symmetry_cell_setting tetragonal
_symmetry_space_group_name_Hall 'P -4'
_symmetry_space_group_name_H-M 'P -4'
_cell_angle_alpha 90.00
_cell_angle_beta 90.00
_cell_angle_gamma 90.00
_cell_formula_units_Z 2
_cell_length_a 18.000(3)
_cell_length_b 18.000(3)
_cell_length_c 8.0441(16)
_cell_measurement_temperature 4(2)
_cell_volume 2606.1(7)
_diffrn_ambient_temperature 4(2)
_exptl_crystal_density_diffrn 1.446
_cod_original_sg_symbol_H-M P-4
_cod_database_code 4100504

loop_
_symmetry_equiv_pos_as_xyz
'x, y, z'
'y, -x, -z'
'-x, -y, z'
'-y, x, -z'

loop_
_atom_site_label
_atom_site_type_symbol
_atom_site_fract_x
_atom_site_fract_y
_atom_site_fract_z
_atom_site_U_iso_or_equiv
_atom_site_adp_type
_atom_site_occupancy
_atom_site_symmetry_multiplicity
_atom_site_calc_flag
_atom_site_refinement_flags
_atom_site_disorder_assembly
_atom_site_disorder_group
S1 S 0.0000 1.0000 0.5000 0.004(2) Uani 1 4 d S . .
Co1 Co 0.0000 0.5000 0.7644(7) 0.0002(10) Uiso 1 2 d S . .
O2 O 0.0000 0.5000 1.0297(4) 0.0068(6) Uani 1 2 d S . .
N4 N 0.11884(10) 0.48457(9) 0.7691(3) 0.0061(3) Uani 1 1 d . . .
C5 C -0.01052(14) 0.66314(13) 0.6463(3) 0.0053(5) Uani 1 1 d . . .
C4 C 0.00436(13) 0.73878(14) 0.6394(3) 0.0047(5) Uani 1 1 d . . .
N2 N -0.02205(10) 0.78704(10) 0.5168(3) 0.0065(3) Uani 1 1 d . . .
N5 N 0.28622(10) 0.52915(10) 0.5189(3) 0.0063(3) Uani 1 1 d . . .
O4 O 0.20125(14) 0.57830(17) 0.3373(3) 0.0105(5) Uani 1 1 d . . .
C22 C 0.38814(14) 0.61765(14) -0.1553(3) 0.0068(5) Uani 1 1 d . . .
C16 C 0.27141(14) 0.46454(14) 0.7755(4) 0.0071(5) Uani 1 1 d . . .
C21 C 0.38351(14) 0.58812(13) 0.0048(4) 0.0055(5) Uani 1 1 d . . .
N1 N 0.02019(9) 0.61867(10) 0.7626(3) 0.0057(3) Uani 1 1 d . . .
C17 C 0.23879(13) 0.50325(14) 0.6445(4) 0.0054(5) Uani 1 1 d . . .
C23 C 0.33172(13) 0.66278(14) -0.2180(4) 0.0058(5) Uani 1 1 d . . .
O3 O -0.04347(15) 0.70110(14) 0.3113(3) 0.0076(5) Uani 1 1 d . . .
C14 C 0.15093(13) 0.44589(14) 0.8926(4) 0.0068(5) Uani 1 1 d . . .
N6 N 0.32440(10) 0.57383(9) 0.2680(2) 0.0068(3) Uani 1 1 d . . .
C20 C 0.32204(13) 0.60249(13) 0.1044(4) 0.0058(5) Uani 1 1 d . . .
C2 C 0.07680(14) 0.72466(14) 0.8893(4) 0.0074(5) Uani 1 1 d . . .
C18 C 0.16169(13) 0.51317(14) 0.6478(4) 0.0058(5) Uani 1 1 d . . .
O1 O 0.0000 0.5000 0.5070(4) 0.0078(7) Uani 1 2 d S . .
C3 C 0.04655(14) 0.77046(13) 0.7668(3) 0.0057(4) Uani 1 1 d . . .
C1 C 0.06404(13) 0.64900(13) 0.8793(4) 0.0063(5) Uani 1 1 d . . .
N3 N -0.06647(9) 0.82388(9) 0.2640(3) 0.0064(3) Uani 1 1 d . . .
C25 C 0.26452(14) 0.64652(14) 0.0424(3) 0.0072(5) Uani 1 1 d . . .
C15 C 0.22695(14) 0.43600(14) 0.8996(4) 0.0077(5) Uani 1 1 d . . .
C6 C -0.04408(13) 0.76594(13) 0.3592(3) 0.0059(5) Uani 1 1 d . . .
C19 C 0.26575(13) 0.56149(13) 0.3714(3) 0.0061(5) Uani 1 1 d . . .
C24 C 0.27005(14) 0.67539(14) -0.1184(4) 0.0080(5) Uani 1 1 d . . .
C26 C 0.33850(15) 0.69880(15) -0.3850(4) 0.0100(5) Uani 1 1 d . . .
S2 S 0.5000 0.5000 0.5000 0.007(2) Uani 1 4 d S . .
O7 O 0.43965(16) 0.47026(16) 0.6050(4) 0.0079(6) Uani 1 1 d . . .
O6 O 0.03028(16) 0.93931(15) 0.6033(4) 0.0073(6) Uani 1 1 d . . .
O5 O 0.05552(15) 0.59136(15) 0.2717(3) 0.0094(5) Uani 1 1 d . . .
C7 C -0.09388(13) 0.81890(13) 0.1001(3) 0.0044(5) Uani 1 1 d . . .
C12 C -0.08597(14) 0.88200(14) -0.0007(4) 0.0058(5) Uani 1 1 d . . .
C8 C -0.13140(14) 0.75745(14) 0.0365(3) 0.0061(5) Uani 1 1 d . . .
C11 C -0.11774(14) 0.88434(14) -0.1584(3) 0.0063(5) Uani 1 1 d . . .
C9 C -0.16211(14) 0.76016(13) -0.1213(4) 0.0072(5) Uani 1 1 d . . .
C10 C -0.15743(14) 0.82356(13) -0.2210(4) 0.0068(5) Uani 1 1 d . . .
C13 C -0.19507(15) 0.82677(15) -0.3881(4) 0.0093(5) Uani 1 1 d . . .
H6N H 0.3767(3) 0.5613(3) 0.3118(8) 0.0181(12) Uani 1 1 d . . .
H3N H -0.0618(3) 0.8764(3) 0.3139(7) 0.0171(12) Uani 1 1 d . . .
H5N H 0.3406(3) 0.5170(3) 0.5386(8) 0.0186(12) Uani 1 1 d . . .
H2N H -0.0138(4) 0.8424(3) 0.5395(8) 0.0213(13) Uani 1 1 d . . .
H22 H 0.4374(3) 0.6048(3) -0.2296(9) 0.0219(12) Uani 1 1 d . . .
H12 H -0.0569(4) 0.9295(3) 0.0495(8) 0.0222(13) Uani 1 1 d . . .
H18 H 0.1339(3) 0.5454(4) 0.5515(8) 0.0226(13) Uani 1 1 d . . .
H5 H -0.0465(3) 0.6366(3) 0.5574(8) 0.0193(12) Uani 1 1 d . . .
H3 H 0.0554(3) 0.8306(3) 0.7689(9) 0.0210(12) Uani 1 1 d . . .
H21 H 0.4281(3) 0.5532(3) 0.0538(8) 0.0214(13) Uani 1 1 d . . .
H16 H 0.3306(3) 0.4585(3) 0.7787(9) 0.0237(13) Uani 1 1 d . . .
H2 H 0.1104(3) 0.7490(3) 0.9889(8) 0.0224(13) Uani 1 1 d . . .
H8 H -0.1375(3) 0.7088(3) 0.1139(8) 0.0229(12) Uani 1 1 d . . .
H11 H -0.1109(4) 0.9334(3) -0.2360(9) 0.0235(12) Uani 1 1 d . . .
H24 H 0.2252(4) 0.7110(4) -0.1633(8) 0.0276(14) Uani 1 1 d . . .
H13A H -0.1726(4) 0.8715(4) -0.4660(10) 0.0347(17) Uani 1 1 d . . .
H25 H 0.2163(3) 0.6588(3) 0.1191(8) 0.0242(12) Uani 1 1 d . . .
H1 H 0.0886(4) 0.6116(3) 0.9642(8) 0.0236(13) Uani 1 1 d . . .
H9 H -0.1923(3) 0.7125(3) -0.1675(7) 0.0208(12) Uani 1 1 d . . .
H26B H 0.3784(4) 0.6705(4) -0.4621(9) 0.0289(15) Uani 1 1 d . . .
H14 H 0.1131(3) 0.4230(3) 0.9879(9) 0.0219(12) Uani 1 1 d . . .
H26A H 0.2858(4) 0.7014(4) -0.4519(9) 0.0349(16) Uani 1 1 d . . .
H13C H -0.1879(4) 0.7764(4) -0.4551(9) 0.0284(14) Uani 1 1 d . . .
H15 H 0.2511(3) 0.4066(4) 1.0022(8) 0.0245(13) Uani 1 1 d . . .
H13B H -0.2548(4) 0.8350(5) -0.3729(10) 0.0367(17) Uani 1 1 d . . .
H1O H 0.0218(3) 0.5367(3) 0.4329(7) 0.0213(10) Uani 1 1 d . . .
H3O H 0.0291(3) 0.6380(3) 0.2847(7) 0.0212(10) Uani 1 1 d . . .
H4O H 0.1075(3) 0.5979(3) 0.2911(7) 0.0228(11) Uani 1 1 d . . .
H26C H 0.3583(4) 0.7559(4) -0.3746(10) 0.0362(17) Uani 1 1 d . . .
H2O H 0.0221(3) 0.5364(3) 1.1030(7) 0.0238(11) Uani 1 1 d . . .

loop_
_atom_site_aniso_label
_atom_site_aniso_U_11
_atom_site_aniso_U_22
_atom_site_aniso_U_33
_atom_site_aniso_U_23
_atom_site_aniso_U_13
_atom_site_aniso_U_12
S1 0.000(3) 0.000(3) 0.013(7) 0.000 0.000 0.000
O2 0.0052(19) 0.008(2) 0.0075(13) 0.000 0.000 0.0003(18)
N4 0.0050(7) 0.0066(7) 0.0065(9) 0.0018(6) 0.0023(7) 0.0013(6)
C5 0.0039(10) 0.0072(11) 0.0048(14) 0.0003(9) -0.0029(9) 0.0000(8)
C4 0.0039(10) 0.0054(10) 0.0048(13) 0.0004(8) -0.0027(8) -0.0004(8)
N2 0.0083(8) 0.0050(8) 0.0064(10) -0.0009(6) -0.0015(6) 0.0003(6)
N5 0.0039(8) 0.0086(8) 0.0065(10) 0.0021(6) 0.0020(6) -0.0005(6)
O4 0.0027(11) 0.0228(14) 0.0060(12) 0.0083(10) 0.0005(9) 0.0035(10)
C22 0.0080(11) 0.0054(11) 0.0069(14) -0.0006(9) 0.0026(9) 0.0011(9)
C16 0.0056(10) 0.0099(11) 0.0058(12) 0.0021(8) -0.0001(9) 0.0005(8)
C21 0.0048(11) 0.0054(11) 0.0062(13) -0.0004(9) 0.0016(9) 0.0010(8)
N1 0.0065(7) 0.0052(7) 0.0055(9) -0.0016(6) -0.0006(6) -0.0012(6)
C17 0.0019(10) 0.0071(11) 0.0073(14) 0.0007(8) 0.0004(8) 0.0010(8)
C23 0.0054(10) 0.0068(11) 0.0053(13) -0.0012(8) 0.0006(8) -0.0003(8)
O3 0.0101(12) 0.0028(11) 0.0099(13) 0.0029(8) -0.0039(9) 0.0006(10)
C14 0.0049(10) 0.0076(10) 0.0079(12) 0.0014(9) 0.0010(9) 0.0013(8)
N6 0.0063(8) 0.0079(8) 0.0061(9) 0.0028(6) 0.0011(6) 0.0007(6)
C20 0.0041(10) 0.0064(10) 0.0070(13) 0.0019(9) -0.0004(9) 0.0007(8)
C2 0.0063(10) 0.0058(10) 0.0100(12) -0.0003(9) -0.0030(9) -0.0013(8)
C18 0.0036(10) 0.0069(11) 0.0070(14) 0.0003(9) -0.0004(9) 0.0012(8)
O1 0.012(2) 0.0043(19) 0.0067(15) 0.000 0.000 0.0005(17)
C3 0.0068(10) 0.0036(10) 0.0066(12) -0.0007(8) -0.0027(8) -0.0011(8)
C1 0.0099(11) 0.0043(10) 0.0046(12) 0.0017(8) -0.0032(8) 0.0007(8)
N3 0.0074(8) 0.0050(7) 0.0069(9) 0.0012(6) -0.0004(6) 0.0015(6)
C25 0.0095(11) 0.0048(11) 0.0073(12) 0.0013(8) 0.0005(9) 0.0001(8)
C15 0.0036(10) 0.0105(11) 0.0089(13) 0.0056(9) 0.0000(8) 0.0017(8)
C6 0.0069(10) 0.0055(10) 0.0054(12) 0.0020(8) -0.0020(8) 0.0016(8)
C19 0.0046(10) 0.0088(11) 0.0050(11) 0.0017(8) -0.0003(8) -0.0007(8)
C24 0.0076(10) 0.0098(11) 0.0066(11) 0.0008(9) 0.0011(9) 0.0030(8)
C26 0.0134(12) 0.0094(12) 0.0070(13) 0.0012(9) -0.0004(10) -0.0005(10)
S2 0.004(3) 0.004(3) 0.013(7) 0.000 0.000 0.000
O7 0.0096(13) 0.0049(12) 0.0091(17) 0.0017(11) 0.0025(11) -0.0002(10)
O6 0.0066(12) 0.0047(12) 0.0106(17) 0.0043(10) -0.0024(11) -0.0013(10)
O5 0.0077(13) 0.0077(12) 0.0127(13) 0.0009(9) -0.0005(9) -0.0016(10)
C7 0.0055(10) 0.0029(10) 0.0048(12) 0.0018(8) -0.0010(8) -0.0009(8)
C12 0.0072(11) 0.0063(11) 0.0038(13) 0.0004(9) -0.0011(9) -0.0003(9)
C8 0.0081(11) 0.0039(10) 0.0063(12) 0.0013(8) -0.0013(8) -0.0022(8)
C11 0.0084(11) 0.0074(11) 0.0030(13) 0.0007(9) -0.0017(8) 0.0003(9)
C9 0.0089(11) 0.0066(10) 0.0061(11) 0.0017(8) -0.0012(8) -0.0029(8)
C10 0.0078(11) 0.0074(11) 0.0054(12) 0.0009(9) -0.0024(8) -0.0021(8)
C13 0.0098(11) 0.0135(12) 0.0047(12) 0.0018(9) -0.0018(9) -0.0018(9)
H6N 0.011(2) 0.025(3) 0.019(3) 0.010(2) 0.0008(19) -0.001(2)
H3N 0.030(3) 0.013(2) 0.009(3) -0.0040(18) -0.003(2) 0.000(2)
H5N 0.009(2) 0.026(3) 0.021(3) 0.002(2) -0.001(2) 0.004(2)
H2N 0.036(3) 0.013(3) 0.015(3) -0.003(2) -0.007(2) 0.004(2)
H22 0.015(2) 0.034(3) 0.016(3) 0.001(2) 0.007(2) 0.002(2)
H12 0.036(3) 0.013(3) 0.017(3) 0.005(2) -0.010(2) -0.008(2)
H18 0.019(3) 0.032(3) 0.016(3) 0.014(2) -0.002(2) 0.004(2)
H5 0.019(3) 0.018(3) 0.021(3) -0.001(2) -0.011(2) -0.004(2)
H3 0.027(3) 0.008(2) 0.028(3) 0.004(2) -0.010(2) -0.006(2)
H21 0.021(3) 0.016(3) 0.027(4) 0.003(2) 0.002(2) 0.011(2)
H16 0.004(2) 0.039(3) 0.029(3) 0.007(3) -0.003(2) 0.005(2)
H2 0.024(3) 0.018(3) 0.025(3) 0.000(2) -0.014(2) -0.010(2)
H8 0.027(3) 0.022(3) 0.020(3) 0.010(2) -0.005(2) -0.009(2)
H11 0.036(3) 0.021(3) 0.014(3) 0.007(2) -0.006(2) -0.005(2)
H24 0.033(3) 0.024(3) 0.026(3) 0.008(2) 0.001(2) 0.009(2)
H13A 0.044(4) 0.034(4) 0.027(4) 0.011(3) -0.005(3) -0.015(3)
H25 0.018(3) 0.032(3) 0.023(3) 0.005(2) 0.009(2) 0.011(2)
H1 0.034(3) 0.011(2) 0.026(4) 0.006(2) -0.014(2) -0.005(2)
H9 0.030(3) 0.018(2) 0.015(3) 0.0009(19) -0.009(2) -0.011(2)
H26B 0.031(3) 0.043(4) 0.013(3) 0.006(3) 0.006(2) 0.009(3)
H14 0.022(3) 0.023(3) 0.020(3) 0.013(2) 0.006(2) -0.002(2)
H26A 0.024(3) 0.053(4) 0.027(4) 0.020(3) -0.005(3) 0.004(3)
H13C 0.034(3) 0.028(3) 0.024(3) -0.006(2) -0.006(2) 0.009(3)
H15 0.014(3) 0.041(4) 0.018(3) 0.013(2) -0.002(2) 0.004(2)
H13B 0.013(3) 0.064(5) 0.033(4) 0.005(3) -0.002(2) -0.002(3)
H1O 0.030(3) 0.011(2) 0.022(3) 0.0033(17) 0.003(2) -0.0068(19)
H3O 0.019(2) 0.013(2) 0.032(3) -0.0002(19) 0.001(2) 0.0014(19)
H4O 0.016(3) 0.024(3) 0.029(3) 0.000(2) -0.0035(19) -0.007(2)
H26C 0.060(4) 0.019(3) 0.030(4) 0.005(3) 0.002(3) -0.019(3)
H2O 0.030(3) 0.020(3) 0.022(3) 0.001(2) -0.002(2) -0.010(2)

loop_
_geom_bond_atom_site_label_1
_geom_bond_atom_site_label_2
_geom_bond_distance
_geom_bond_site_symmetry_2
_geom_bond_publ_flag
S1 O6 1.477(3) 2_466 ?
S1 O6 1.477(3) 4_666 ?
S1 O6 1.477(3) . ?
S1 O6 1.477(3) 3_575 ?
Co1 O1 2.071(6) . ?
Co1 O2 2.134(7) . ?
Co1 N4 2.1573(18) 3_565 ?
Co1 N4 2.1573(18) . ?
Co1 N1 2.1668(18) 3_565 ?
Co1 N1 2.1668(18) . ?
O2 H2O 0.967(6) . ?
N4 C14 1.344(3) . ?
N4 C18 1.346(3) . ?
C5 N1 1.350(3) . ?
C5 C4 1.389(3) . ?
C5 H5 1.076(6) . ?
C4 C3 1.397(4) . ?
C4 N2 1.397(3) . ?
N2 C6 1.382(3) . ?
N2 H2N 1.025(6) . ?
N5 C19 1.372(3) . ?
N5 C17 1.402(3) . ?
N5 H5N 1.016(6) . ?
O4 C19 1.231(4) . ?
C22 C23 1.395(4) . ?
C22 C21 1.395(4) . ?
C22 H22 1.093(6) . ?
C16 C15 1.379(4) . ?
C16 C17 1.393(4) . ?
C16 H16 1.071(6) . ?
C21 C20 1.390(4) . ?
C21 H21 1.093(6) . ?
N1 C1 1.342(3) . ?
C17 C18 1.400(3) . ?
C23 C24 1.387(4) . ?
C23 C26 1.496(4) . ?
O3 C6 1.229(4) . ?
C14 C15 1.381(3) . ?
C14 H14 1.105(6) . ?
N6 C19 1.362(3) . ?
N6 C20 1.415(3) . ?
N6 H6N 1.031(6) . ?
C20 C25 1.396(4) . ?
C2 C1 1.383(3) . ?
C2 C3 1.396(4) . ?
C2 H2 1.095(6) . ?
C18 H18 1.089(6) . ?
O1 H1O 0.972(5) . ?
C3 H3 1.095(5) . ?
C1 H1 1.056(6) . ?
N3 C6 1.355(3) . ?
N3 C7 1.410(3) . ?
N3 H3N 1.031(6) . ?
C25 C24 1.398(4) . ?
C25 H25 1.087(6) . ?
C15 H15 1.072(6) . ?
C24 H24 1.092(7) . ?
C26 H26B 1.077(7) . ?
C26 H26A 1.091(7) . ?
C26 H26C 1.091(7) . ?
S2 O7 1.477(3) 4_656 ?
S2 O7 1.477(3) 3_665 ?
S2 O7 1.477(3) 2_566 ?
S2 O7 1.477(3) . ?
O5 H3O 0.971(6) . ?
O5 H4O 0.956(6) . ?
C7 C8 1.393(4) . ?
C7 C12 1.403(4) . ?
C12 C11 1.392(4) . ?
C12 H12 1.081(6) . ?
C8 C9 1.386(4) . ?
C8 H8 1.080(6) . ?
C11 C10 1.400(4) . ?
C11 H11 1.088(6) . ?
C9 C10 1.397(4) . ?
C9 H9 1.080(6) . ?
C10 C13 1.506(4) . ?
C13 H13A 1.097(7) . ?
C13 H13C 1.063(7) . ?
C13 H13B 1.092(7) . ?
